data_4320317
loop_
_publ_author_name
'Fu Qiang Huang'
'Kwasi Mitchell'
'James A. Ibers'

_publ_section_title
;
 New Layered Materials: Syntheses, Structures, and Optical and Magnetic
 Properties of CsGdZnSe3, CsZrCuSe3, CsUCuSe3, and BaGdCuSe3
;
_journal_name_full 'Inorganic Chemistry'
_journal_page_first 5123
_journal_page_last 5126
_journal_paper_doi 10.1021/ic0104353
_journal_volume 40
_journal_year 2001
_chemical_formula_sum 'Cs Gd Se3 Zn'
_chemical_formula_weight 592.41
_chemical_name_systematic
;
   ?
;
_space_group_IT_number 63
_symmetry_cell_setting orthorhombic
_symmetry_space_group_name_Hall '-C 2c 2'
_symmetry_space_group_name_H-M 'C m c m'
_atom_sites_solution_hydrogens geom
_atom_sites_solution_primary direct
_atom_sites_solution_secondary difmap
_audit_creation_method SHELXL-97
_cell_angle_alpha 90.00
_cell_angle_beta 90.00
_cell_angle_gamma 90.00
_cell_formula_units_Z 4
_cell_length_a 4.1684(7)
_cell_length_b 15.765(3)
_cell_length_c 11.0089(18)
_cell_measurement_temperature 153(2)
_cell_volume 723.4(2)
_computing_cell_refinement 'SMART version 5.054 (Bruker, 2000)'
_computing_data_collection 'SMART version 5.054 (Bruker, 2000)'
_computing_data_reduction 'SAINT-Plus version 6.02A (Bruker, 2000)'
_computing_molecular_graphics 'SHELXTL-97 (Sheldrick, 1997)'
_computing_publication_material 'SHELXTL-97 (Sheldrick, 1997)'
_computing_structure_refinement 'SHELXL-97 (Sheldrick, 1997)'
_computing_structure_solution 'SHELXS-97 (Sheldrick, 1990)'
_diffrn_ambient_temperature 153(2)
_diffrn_measured_fraction_theta_full 0.961
_diffrn_measured_fraction_theta_max 0.961
_diffrn_measurement_device_type 'Bruker Smart 1000 CCD'
_diffrn_measurement_method \w
_diffrn_radiation_monochromator graphite
_diffrn_radiation_source 'fine-focus sealed tube'
_diffrn_radiation_type MoK\a
_diffrn_radiation_wavelength 0.71073
_diffrn_reflns_av_R_equivalents 0.0321
_diffrn_reflns_av_sigmaI/netI 0.0183
_diffrn_reflns_limit_h_max 5
_diffrn_reflns_limit_h_min -5
_diffrn_reflns_limit_k_max 19
_diffrn_reflns_limit_k_min -20
_diffrn_reflns_limit_l_max 14
_diffrn_reflns_limit_l_min -14
_diffrn_reflns_number 3671
_diffrn_reflns_theta_full 28.75
_diffrn_reflns_theta_max 28.75
_diffrn_reflns_theta_min 2.58
_diffrn_standards_decay_% <2
_diffrn_standards_interval_count none
_diffrn_standards_interval_time none
_diffrn_standards_number none
_exptl_absorpt_coefficient_mu 32.329
_exptl_absorpt_correction_T_max 0.447
_exptl_absorpt_correction_T_min 0.091
_exptl_absorpt_correction_type numerical
_exptl_absorpt_process_details 'face indexed'
_exptl_crystal_colour white
_exptl_crystal_density_diffrn 5.439
_exptl_crystal_density_method 'not measured'
_exptl_crystal_description needle
_exptl_crystal_F_000 1004
_exptl_crystal_size_max 0.188
_exptl_crystal_size_mid 0.038
_exptl_crystal_size_min 0.026
_refine_diff_density_max 2.905
_refine_diff_density_min -1.602
_refine_diff_density_rms 0.370
_refine_ls_extinction_coef 0.00064(10)
_refine_ls_extinction_expression Fc^*^=kFc[1+0.001xFc^2^\l^3^/sin(2\q)]^-1/4^
_refine_ls_extinction_method SHELXL
_refine_ls_goodness_of_fit_ref 0.952
_refine_ls_hydrogen_treatment mixed
_refine_ls_matrix_type full
_refine_ls_number_parameters 24
_refine_ls_number_reflns 535
_refine_ls_number_restraints 0
_refine_ls_restrained_S_all 0.952
_refine_ls_R_factor_all 0.0220
_refine_ls_R_factor_gt 0.0196
_refine_ls_shift/su_max 0.001
_refine_ls_shift/su_mean 0.000
_refine_ls_structure_factor_coef Fsqd
_refine_ls_weighting_details
; calc
   [1.00000+0.00000exp(0.00(sin\q/\l)^2^)]/
     [\s^2^(Fo^2^)+0.0000+0.0000*P+(0.0400P)^2^+0.0000sin\q/\l]
   where P = 1.00000Fo^2^ + 0.00000Fc^2^
;
_refine_ls_weighting_scheme calc
_refine_ls_wR_factor_gt 0.0474
_refine_ls_wR_factor_ref 0.0495
_reflns_number_gt 497
_reflns_number_total 535
_reflns_threshold_expression >2sigma(I)
_cod_data_source_file ic0104353_2.cif
_cod_data_source_block csgdzn
_cod_depositor_comments
;
The following automatic conversions were performed:

'_symmetry_cell_setting' tag value 'othorhombic' was replaced with
'orthorhombic' value as specified in the replacement file
'/home/robertas/cod-tools/perl-scripts/inputs/replacement_values.lst'.

Automatic conversion script
Id: cif_fix_values 3143 2015-03-26 13:38:13Z robertas 
;
_cod_database_code 4320317

loop_
_symmetry_equiv_pos_as_xyz
'x, y, z'
'-x, -y, z+1/2'
'-x, y, -z+1/2'
'x, -y, -z'
'x+1/2, y+1/2, z'
'-x+1/2, -y+1/2, z+1/2'
'-x+1/2, y+1/2, -z+1/2'
'x+1/2, -y+1/2, -z'
'-x, -y, -z'
'x, y, -z-1/2'
'x, -y, z-1/2'
'-x, y, z'
'-x+1/2, -y+1/2, -z'
'x+1/2, y+1/2, -z-1/2'
'x+1/2, -y+1/2, z-1/2'
'-x+1/2, y+1/2, z'

loop_
_atom_site_label
_atom_site_type_symbol
_atom_site_fract_x
_atom_site_fract_y
_atom_site_fract_z
_atom_site_U_iso_or_equiv
_atom_site_adp_type
_atom_site_occupancy
_atom_site_symmetry_multiplicity
_atom_site_calc_flag
_atom_site_refinement_flags
_atom_site_disorder_assembly
_atom_site_disorder_group
Cs Cs 0.0000 0.74062(3) 0.2500 0.01520(15) Uani 1 4 d S . .
Gd Gd 0.0000 0.0000 0.0000 0.00843(14) Uani 1 4 d S . .
Zn Zn 0.0000 0.45950(5) 0.2500 0.0099(2) Uani 1 4 d S . .
Se1 Se 0.0000 0.38022(3) 0.06018(4) 0.00905(16) Uani 1 2 d S . .
Se2 Se 0.0000 0.05448(4) 0.2500 0.00846(17) Uani 1 4 d S . .

loop_
_atom_site_aniso_label
_atom_site_aniso_U_11
_atom_site_aniso_U_22
_atom_site_aniso_U_33
_atom_site_aniso_U_23
_atom_site_aniso_U_13
_atom_site_aniso_U_12
Cs 0.0127(3) 0.0125(2) 0.0205(3) 0.000 0.000 0.000
Gd 0.0077(2) 0.0113(2) 0.00632(19) 0.00015(11) 0.000 0.000
Zn 0.0098(4) 0.0126(4) 0.0074(4) 0.000 0.000 0.000
Se1 0.0090(3) 0.0101(3) 0.0081(2) -0.00056(16) 0.000 0.000
Se2 0.0086(3) 0.0110(3) 0.0058(3) 0.000 0.000 0.000

loop_
_atom_type_symbol
_atom_type_description
_atom_type_scat_dispersion_real
_atom_type_scat_dispersion_imag
_atom_type_scat_source
Zn Zn 0.2839 1.4301 'International Tables Vol C Tables 4.2.6.8 and 6.1.1.4'
Se Se -0.0929 2.2259 'International Tables Vol C Tables 4.2.6.8 and 6.1.1.4'
Cs Cs -0.3680 2.1192 'International Tables Vol C Tables 4.2.6.8 and 6.1.1.4'
Gd Gd -0.1653 3.9035 'International Tables Vol C Tables 4.2.6.8 and 6.1.1.4'

loop_
_geom_angle_atom_site_label_1
_geom_angle_atom_site_label_2
_geom_angle_atom_site_label_3
_geom_angle
_geom_angle_site_symmetry_1
_geom_angle_site_symmetry_3
_geom_angle_publ_flag
Se2 Cs Se2 70.769(19) 5_455 5 ?
Se2 Cs Se1 144.604(10) 5_455 14_556 ?
Se2 Cs Se1 99.180(13) 5 14_556 ?
Se2 Cs Se1 99.180(13) 5_455 14_456 ?
Se2 Cs Se1 144.604(10) 5 14_456 ?
Se1 Cs Se1 68.959(15) 14_556 14_456 ?
Se2 Cs Se1 144.604(10) 5_455 5 ?
Se2 Cs Se1 99.180(13) 5 5 ?
Se1 Cs Se1 69.168(18) 14_556 5 ?
Se1 Cs Se1 106.58(2) 14_456 5 ?
Se2 Cs Se1 99.180(13) 5_455 5_455 ?
Se2 Cs Se1 144.604(10) 5 5_455 ?
Se1 Cs Se1 106.58(2) 14_556 5_455 ?
Se1 Cs Se1 69.168(18) 14_456 5_455 ?
Se1 Cs Se1 68.959(15) 5 5_455 ?
Se2 Cs Se1 66.598(9) 5_455 9_565 ?
Se2 Cs Se1 66.598(9) 5 9_565 ?
Se1 Cs Se1 141.898(9) 14_556 9_565 ?
Se1 Cs Se1 141.898(9) 14_456 9_565 ?
Se1 Cs Se1 78.201(14) 5 9_565 ?
Se1 Cs Se1 78.201(14) 5_455 9_565 ?
Se2 Cs Se1 66.598(9) 5_455 2_565 ?
Se2 Cs Se1 66.598(9) 5 2_565 ?
Se1 Cs Se1 78.201(14) 14_556 2_565 ?
Se1 Cs Se1 78.201(14) 14_456 2_565 ?
Se1 Cs Se1 141.898(9) 5 2_565 ?
Se1 Cs Se1 141.898(9) 5_455 2_565 ?
Se1 Cs Se1 121.69(2) 9_565 2_565 ?
Se2 Cs Zn 175.748(11) 5_455 5 ?
Se2 Cs Zn 113.483(15) 5 5 ?
Se1 Cs Zn 36.451(9) 14_556 5 ?
Se1 Cs Zn 77.350(15) 14_456 5 ?
Se1 Cs Zn 36.451(9) 5 5 ?
Se1 Cs Zn 77.350(15) 5_455 5 ?
Se1 Cs Zn 114.646(9) 9_565 5 ?
Se1 Cs Zn 114.646(9) 2_565 5 ?
Se2 Cs Zn 113.483(15) 5_455 5_455 ?
Se2 Cs Zn 175.748(11) 5 5_455 ?
Se1 Cs Zn 77.350(15) 14_556 5_455 ?
Se1 Cs Zn 36.451(9) 14_456 5_455 ?
Se1 Cs Zn 77.350(15) 5 5_455 ?
Se1 Cs Zn 36.451(9) 5_455 5_455 ?
Se1 Cs Zn 114.646(9) 9_565 5_455 ?
Se1 Cs Zn 114.646(9) 2_565 5_455 ?
Zn Cs Zn 62.265(18) 5 5_455 ?
Se2 Cs Cs 54.615(10) 5_455 1_455 ?
Se2 Cs Cs 125.385(10) 5 1_455 ?
Se1 Cs Cs 124.480(7) 14_556 1_455 ?
Se1 Cs Cs 55.520(8) 14_456 1_455 ?
Se1 Cs Cs 124.480(7) 5 1_455 ?
Se1 Cs Cs 55.520(7) 5_455 1_455 ?
Se1 Cs Cs 90.0 9_565 1_455 ?
Se1 Cs Cs 90.0 2_565 1_455 ?
Zn Cs Cs 121.132(9) 5 1_455 ?
Zn Cs Cs 58.868(9) 5_455 1_455 ?
Se2 Cs Cs 125.385(10) 5_455 1_655 ?
Se2 Cs Cs 54.615(10) 5 1_655 ?
Se1 Cs Cs 55.520(7) 14_556 1_655 ?
Se1 Cs Cs 124.480(7) 14_456 1_655 ?
Se1 Cs Cs 55.520(7) 5 1_655 ?
Se1 Cs Cs 124.480(7) 5_455 1_655 ?
Se1 Cs Cs 90.0 9_565 1_655 ?
Se1 Cs Cs 90.0 2_565 1_655 ?
Zn Cs Cs 58.868(9) 5 1_655 ?
Zn Cs Cs 121.132(9) 5_455 1_655 ?
Cs Cs Cs 180.0 1_455 1_655 ?
Se2 Gd Se2 180.0 . 9 ?
Se2 Gd Se1 88.614(14) . 5_445 ?
Se2 Gd Se1 91.386(14) 9 5_445 ?
Se2 Gd Se1 91.386(14) . 13 ?
Se2 Gd Se1 88.614(14) 9 13 ?
Se1 Gd Se1 180.00(2) 5_445 13 ?
Se2 Gd Se1 88.614(14) . 5_545 ?
Se2 Gd Se1 91.386(14) 9 5_545 ?
Se1 Gd Se1 92.327(18) 5_445 5_545 ?
Se1 Gd Se1 87.673(18) 13 5_545 ?
Se2 Gd Se1 91.386(14) . 13_455 ?
Se2 Gd Se1 88.614(14) 9 13_455 ?
Se1 Gd Se1 87.673(18) 5_445 13_455 ?
Se1 Gd Se1 92.327(18) 13 13_455 ?
Se1 Gd Se1 180.00(2) 5_545 13_455 ?
Se2 Gd Zn 133.959(13) . 13_455 ?
Se2 Gd Zn 46.041(13) 9 13_455 ?
Se1 Gd Zn 82.553(15) 5_445 13_455 ?
Se1 Gd Zn 97.447(15) 13 13_455 ?
Se1 Gd Zn 136.619(13) 5_545 13_455 ?
Se1 Gd Zn 43.381(13) 13_455 13_455 ?
Se2 Gd Zn 46.041(13) . 5_545 ?
Se2 Gd Zn 133.959(13) 9 5_545 ?
Se1 Gd Zn 97.447(15) 5_445 5_545 ?
Se1 Gd Zn 82.553(15) 13 5_545 ?
Se1 Gd Zn 43.381(13) 5_545 5_545 ?
Se1 Gd Zn 136.619(13) 13_455 5_545 ?
Zn Gd Zn 180.00(3) 13_455 5_545 ?
Se2 Gd Zn 46.041(13) . 5_445 ?
Se2 Gd Zn 133.959(13) 9 5_445 ?
Se1 Gd Zn 43.381(13) 5_445 5_445 ?
Se1 Gd Zn 136.619(13) 13 5_445 ?
Se1 Gd Zn 97.447(15) 5_545 5_445 ?
Se1 Gd Zn 82.553(15) 13_455 5_445 ?
Zn Gd Zn 107.169(13) 13_455 5_445 ?
Zn Gd Zn 72.831(13) 5_545 5_445 ?
Se2 Gd Zn 133.959(13) . 13 ?
Se2 Gd Zn 46.041(13) 9 13 ?
Se1 Gd Zn 136.619(13) 5_445 13 ?
Se1 Gd Zn 43.381(13) 13 13 ?
Se1 Gd Zn 82.553(15) 5_545 13 ?
Se1 Gd Zn 97.447(15) 13_455 13 ?
Zn Gd Zn 72.831(13) 13_455 13 ?
Zn Gd Zn 107.169(13) 5_545 13 ?
Zn Gd Zn 180.00(3) 5_445 13 ?
Se2 Gd Cs 73.389(16) . 1_545 ?
Se2 Gd Cs 106.611(16) 9 1_545 ?
Se1 Gd Cs 47.917(9) 5_445 1_545 ?
Se1 Gd Cs 132.083(9) 13 1_545 ?
Se1 Gd Cs 47.917(9) 5_545 1_545 ?
Se1 Gd Cs 132.083(9) 13_455 1_545 ?
Zn Gd Cs 126.057(13) 13_455 1_545 ?
Zn Gd Cs 53.943(13) 5_545 1_545 ?
Zn Gd Cs 53.943(13) 5_445 1_545 ?
Zn Gd Cs 126.057(13) 13 1_545 ?
Se2 Gd Cs 106.611(16) . 9_565 ?
Se2 Gd Cs 73.389(16) 9 9_565 ?
Se1 Gd Cs 132.083(9) 5_445 9_565 ?
Se1 Gd Cs 47.917(9) 13 9_565 ?
Se1 Gd Cs 132.083(9) 5_545 9_565 ?
Se1 Gd Cs 47.917(9) 13_455 9_565 ?
Zn Gd Cs 53.943(13) 13_455 9_565 ?
Zn Gd Cs 126.057(13) 5_545 9_565 ?
Zn Gd Cs 126.057(13) 5_445 9_565 ?
Zn Gd Cs 53.943(13) 13 9_565 ?
Cs Gd Cs 180.000(6) 1_545 9_565 ?
Se1 Zn Se1 118.23(4) . 10_556 ?
Se1 Zn Se2 107.428(9) . 5 ?
Se1 Zn Se2 107.428(9) 10_556 5 ?
Se1 Zn Se2 107.428(9) . 5_455 ?
Se1 Zn Se2 107.428(9) 10_556 5_455 ?
Se2 Zn Se2 108.61(4) 5 5_455 ?
Se1 Zn Gd 140.006(15) . 6 ?
Se1 Zn Gd 54.591(11) 10_556 6 ?
Se2 Zn Gd 53.969(8) 5 6 ?
Se2 Zn Gd 112.09(2) 5_455 6 ?
Se1 Zn Gd 54.591(11) . 5_455 ?
Se1 Zn Gd 140.006(15) 10_556 5_455 ?
Se2 Zn Gd 112.09(2) 5 5_455 ?
Se2 Zn Gd 53.969(8) 5_455 5_455 ?
Gd Zn Gd 159.04(3) 6 5_455 ?
Se1 Zn Gd 140.006(15) . 6_455 ?
Se1 Zn Gd 54.591(11) 10_556 6_455 ?
Se2 Zn Gd 112.09(2) 5 6_455 ?
Se2 Zn Gd 53.969(8) 5_455 6_455 ?
Gd Zn Gd 72.831(13) 6 6_455 ?
Gd Zn Gd 103.240(14) 5_455 6_455 ?
Se1 Zn Gd 54.591(11) . 5 ?
Se1 Zn Gd 140.006(15) 10_556 5 ?
Se2 Zn Gd 53.969(8) 5 5 ?
Se2 Zn Gd 112.09(2) 5_455 5 ?
Gd Zn Gd 103.240(14) 6 5 ?
Gd Zn Gd 72.831(13) 5_455 5 ?
Gd Zn Gd 159.04(3) 6_455 5 ?
Se1 Zn Cs 63.936(17) . 5_445 ?
Se1 Zn Cs 63.936(17) 10_556 5_445 ?
Se2 Zn Cs 156.83(2) 5 5_445 ?
Se2 Zn Cs 94.56(2) 5_455 5_445 ?
Gd Zn Cs 117.555(15) 6 5_445 ?
Gd Zn Cs 81.301(11) 5_455 5_445 ?
Gd Zn Cs 81.301(11) 6_455 5_445 ?
Gd Zn Cs 117.555(15) 5 5_445 ?
Se1 Zn Cs 63.936(17) . 5_545 ?
Se1 Zn Cs 63.936(17) 10_556 5_545 ?
Se2 Zn Cs 94.56(2) 5 5_545 ?
Se2 Zn Cs 156.83(2) 5_455 5_545 ?
Gd Zn Cs 81.301(11) 6 5_545 ?
Gd Zn Cs 117.555(15) 5_455 5_545 ?
Gd Zn Cs 117.555(15) 6_455 5_545 ?
Gd Zn Cs 81.301(11) 5 5_545 ?
Cs Zn Cs 62.265(18) 5_445 5_545 ?
Se1 Zn Cs 120.884(19) . . ?
Se1 Zn Cs 120.884(19) 10_556 . ?
Se2 Zn Cs 54.30(2) 5 . ?
Se2 Zn Cs 54.30(2) 5_455 . ?
Gd Zn Cs 79.521(13) 6 . ?
Gd Zn Cs 79.521(13) 5_455 . ?
Gd Zn Cs 79.521(13) 6_455 . ?
Gd Zn Cs 79.521(13) 5 . ?
Cs Zn Cs 148.868(9) 5_445 . ?
Cs Zn Cs 148.868(9) 5_545 . ?
Zn Se1 Gd 82.028(16) . 5 ?
Zn Se1 Gd 82.028(16) . 5_455 ?
Gd Se1 Gd 92.327(18) 5 5_455 ?
Zn Se1 Cs 79.61(2) . 5_445 ?
Gd Se1 Cs 158.306(15) 5 5_445 ?
Gd Se1 Cs 96.458(12) 5_455 5_445 ?
Zn Se1 Cs 79.61(2) . 5_545 ?
Gd Se1 Cs 96.458(12) 5 5_545 ?
Gd Se1 Cs 158.306(15) 5_455 5_545 ?
Cs Se1 Cs 68.959(15) 5_445 5_545 ?
Zn Se1 Cs 178.27(2) . 9_565 ?
Gd Se1 Cs 96.786(13) 5 9_565 ?
Gd Se1 Cs 96.786(13) 5_455 9_565 ?
Cs Se1 Cs 101.799(14) 5_445 9_565 ?
Cs Se1 Cs 101.799(14) 5_545 9_565 ?
Zn Se2 Zn 108.61(4) 5_445 5_545 ?
Zn Se2 Gd 79.990(11) 5_445 . ?
Zn Se2 Gd 79.990(11) 5_545 . ?
Zn Se2 Gd 79.990(11) 5_445 2 ?
Zn Se2 Gd 79.990(11) 5_545 2 ?
Gd Se2 Gd 145.34(3) . 2 ?
Zn Se2 Cs 161.08(2) 5_445 5_545 ?
Zn Se2 Cs 90.31(2) 5_545 5_545 ?
Gd Se2 Cs 104.056(9) . 5_545 ?
Gd Se2 Cs 104.056(9) 2 5_545 ?
Zn Se2 Cs 90.31(2) 5_445 5_445 ?
Zn Se2 Cs 161.08(2) 5_545 5_445 ?
Gd Se2 Cs 104.056(9) . 5_445 ?
Gd Se2 Cs 104.056(9) 2 5_445 ?
Cs Se2 Cs 70.769(19) 5_545 5_445 ?

loop_
_geom_bond_atom_site_label_1
_geom_bond_atom_site_label_2
_geom_bond_distance
_geom_bond_site_symmetry_2
_geom_bond_publ_flag
Cs Se2 3.5993(8) 5_455 ?
Cs Se2 3.5993(8) 5 ?
Cs Se1 3.6816(6) 14_556 ?
Cs Se1 3.6816(6) 14_456 ?
Cs Se1 3.6816(6) 5 ?
Cs Se1 3.6816(6) 5_455 ?
Cs Se1 3.9101(7) 9_565 ?
Cs Se1 3.9101(7) 2_565 ?
Cs Zn 4.0312(9) 5 ?
Cs Zn 4.0312(9) 5_455 ?
Cs Cs 4.1684(7) 1_455 ?
Cs Cs 4.1684(7) 1_655 ?
Gd Se2 2.8831(5) . ?
Gd Se2 2.8831(5) 9 ?
Gd Se1 2.8894(5) 5_445 ?
Gd Se1 2.8894(5) 13 ?
Gd Se1 2.8894(5) 5_545 ?
Gd Se1 2.8894(5) 13_455 ?
Gd Zn 3.5109(4) 13_455 ?
Gd Zn 3.5109(4) 5_545 ?
Gd Zn 3.5109(4) 5_445 ?
Gd Zn 3.5109(4) 13 ?
Gd Cs 4.9291(7) 1_545 ?
Gd Cs 4.9291(7) 9_565 ?
Zn Se1 2.4350(7) . ?
Zn Se1 2.4350(7) 10_556 ?
Zn Se2 2.5663(7) 5 ?
Zn Se2 2.5663(7) 5_455 ?
Zn Gd 3.5109(4) 6 ?
Zn Gd 3.5109(4) 5_455 ?
Zn Gd 3.5109(4) 6_455 ?
Zn Gd 3.5109(4) 5 ?
Zn Cs 4.0312(9) 5_445 ?
Zn Cs 4.0312(9) 5_545 ?
Se1 Gd 2.8894(5) 5 ?
Se1 Gd 2.8894(5) 5_455 ?
Se1 Cs 3.6816(6) 5_445 ?
Se1 Cs 3.6816(6) 5_545 ?
Se1 Cs 3.9101(7) 9_565 ?
Se2 Zn 2.5663(7) 5_445 ?
Se2 Zn 2.5663(7) 5_545 ?
Se2 Gd 2.8831(5) 2 ?
Se2 Cs 3.5993(8) 5_545 ?
Se2 Cs 3.5993(8) 5_445 ?
